data_8104434
loop_
_publ_author_name
'Hoenle, W.'
'von Schnering, H.G.'

_publ_section_title
;
 Crystal structure of niobium pentachloride
;
_journal_name_full 'Zeitschrift fuer Kristallographie (149,1979-)'
_journal_page_first 139
_journal_page_last 140
_journal_volume 191
_journal_year 1990
_chemical_formula_sum 'Cl5 Nb'
_chemical_name_systematic 'Nb Cl5'
_space_group_IT_number 12
_symmetry_space_group_name_Hall '-C 2y'
_symmetry_space_group_name_H-M 'C 1 2/m 1'
_cell_angle_alpha 90
_cell_angle_beta 90.696
_cell_angle_gamma 90
_cell_formula_units_Z 12
_cell_length_a 18.338
_cell_length_b 17.861
_cell_length_c 5.89
_cell_volume 1929.039
_citation_journal_id_ASTM ZEKRDZ
_cod_data_source_file Hoenle_ZEKRDZ_1990_1400.cif
_cod_data_source_block Cl5Nb1
_cod_original_formula_sum 'Cl5 Nb1'
_cod_database_code 8104434

loop_
_symmetry_equiv_pos_as_xyz
x,y,z
-x,y,-z
-x,-y,-z
x,-y,z
x+1/2,y+1/2,z
-x+1/2,y+1/2,-z
-x+1/2,-y+1/2,-z
x+1/2,-y+1/2,z

loop_
_atom_site_label
_atom_site_type_symbol
_atom_site_fract_x
_atom_site_fract_y
_atom_site_fract_z
_atom_site_occupancy
_atom_site_U_iso_or_equiv
Nb1 Nb+5 0 0.11091 0 1 0.0
Cl2 Cl-1 0.10041 0.09726 0.77381 1 0.0
Cl3 Cl-1 0.0524 0 0.2232 1 0.0
Cl8 Cl-1 0.38952 0.19074 0.28694 1 0.0
Cl7 Cl-1 0.38561 0 0.30522 1 0.0
Nb2 Nb+5 0.33333 0.11108 0.52459 1 0.0
Cl9 Cl-1 0.43369 0.09755 0.75837 1 0.0
Cl4 Cl-1 0.28118 0 0.74483 1 0.0
Cl1 Cl-1 0.0561 0.19099 0.24019 1 0.0
Cl5 Cl-1 0.27722 0.19096 0.76256 1 0.0
Cl6 Cl-1 0.23285 0.09738 0.29218 1 0.0
